data_7024692
loop_
_publ_author_name
'Clegg, Jack K.'
'Hayter, Michael J.'
'Jolliffe, Katrina A.'
'Lindoy, Leonard F.'
'McMurtrie, John C.'
'Meehan, George V.'
'Neville, Suzanne M.'
'Parsons, Simon'
'Tasker, Peter A.'
'Turner, Peter'
'White, Fraser J.'

_publ_section_title
;
 New discrete and polymeric supramolecular architectures derived from
 dinuclear Co(II), Ni(II) and Cu(II) complexes of aryl-linked
 bis-beta-diketonato ligands and nitrogen bases: synthetic, structural and
 high pressure studies.
;
_journal_issue 11
_journal_name_full 'Dalton transactions (Cambridge, England : 2003)'
_journal_page_first 2804
_journal_page_last 2815
_journal_paper_doi 10.1039/b920199h
_journal_volume 39
_journal_year 2010
_chemical_formula_moiety 'C60 H68 N4 Ni2 O8, C6 H14 N2'
_chemical_formula_sum 'C66 H82 N6 Ni2 O8'
_chemical_formula_weight 1204.76
_chemical_name_systematic
;
?
;
_space_group_IT_number 2
_symmetry_cell_setting triclinic
_symmetry_space_group_name_Hall '-P 1'
_symmetry_space_group_name_H-M 'P -1'
_atom_sites_solution_hydrogens geom
_atom_sites_solution_primary direct
_atom_sites_solution_secondary difmap
_audit_creation_method SHELXL-97
_cell_angle_alpha 74.619(8)
_cell_angle_beta 79.261(9)
_cell_angle_gamma 83.014(9)
_cell_formula_units_Z 1
_cell_length_a 9.206(5)
_cell_length_b 11.144(6)
_cell_length_c 16.107(8)
_cell_measurement_reflns_used 3424
_cell_measurement_temperature 150(2)
_cell_measurement_theta_max 20.75
_cell_measurement_theta_min 2.43
_cell_volume 1560.8(14)
_computing_cell_refinement 'SAINT (Bruker, 1995)'
_computing_data_collection 'SMART (Bruker, 1995)'
_computing_data_reduction 'SAINT and XPREP (Bruker, 1995)'
_computing_molecular_graphics 'ORTEP-3 (Farrugia, 1997), WINGX-32 (Farrugia, 1999)'
_computing_publication_material 'enCIFer 1.0 (CCDC, 2003)'
_computing_structure_refinement 'SHELXL-97 (Sheldrick, 1997)'
_computing_structure_solution 'SIR97 (Altomare, et. al. 1999)'
_diffrn_ambient_temperature 150(2)
_diffrn_measured_fraction_theta_full 0.998
_diffrn_measured_fraction_theta_max 0.913
_diffrn_measurement_device_type 'BRUKER SMART 1000 CCD'
_diffrn_measurement_method \w
_diffrn_radiation_monochromator graphite
_diffrn_radiation_source 'sealed tube'
_diffrn_radiation_type MoK\a
_diffrn_radiation_wavelength 0.71073
_diffrn_reflns_av_R_equivalents 0.0345
_diffrn_reflns_av_sigmaI/netI 0.0620
_diffrn_reflns_limit_h_max 12
_diffrn_reflns_limit_h_min -12
_diffrn_reflns_limit_k_max 14
_diffrn_reflns_limit_k_min -14
_diffrn_reflns_limit_l_max 20
_diffrn_reflns_limit_l_min -21
_diffrn_reflns_number 15431
_diffrn_reflns_theta_full 25.00
_diffrn_reflns_theta_max 28.51
_diffrn_reflns_theta_min 1.90
_diffrn_standards_decay_% 0.04
_diffrn_standards_number 67
_exptl_absorpt_coefficient_mu 0.662
_exptl_absorpt_correction_T_max 0.936
_exptl_absorpt_correction_T_min 0.852
_exptl_absorpt_correction_type multi-scan
_exptl_absorpt_process_details 'SADABS (Sheldrick, 2003)'
_exptl_crystal_colour green
_exptl_crystal_density_diffrn 1.282
_exptl_crystal_density_method 'not measured'
_exptl_crystal_description needle
_exptl_crystal_F_000 640
_exptl_crystal_size_max 0.450
_exptl_crystal_size_mid 0.200
_exptl_crystal_size_min 0.100
_refine_diff_density_max 0.536
_refine_diff_density_min -0.277
_refine_diff_density_rms 0.062
_refine_ls_extinction_method none
_refine_ls_goodness_of_fit_ref 1.007
_refine_ls_hydrogen_treatment constr
_refine_ls_matrix_type full
_refine_ls_number_parameters 377
_refine_ls_number_reflns 7242
_refine_ls_number_restraints 0
_refine_ls_restrained_S_all 1.007
_refine_ls_R_factor_all 0.0815
_refine_ls_R_factor_gt 0.0468
_refine_ls_shift/su_max 0.000
_refine_ls_shift/su_mean 0.000
_refine_ls_structure_factor_coef Fsqd
_refine_ls_weighting_details 'calc w=1/[\s^2^(Fo^2^)+(0.0494P)^2^+0.2397P] where P=(Fo^2^+2Fc^2^)/3'
_refine_ls_weighting_scheme calc
_refine_ls_wR_factor_gt 0.0981
_refine_ls_wR_factor_ref 0.1095
_reflns_number_gt 5031
_reflns_number_total 7242
_reflns_threshold_expression >2sigma(I)
_cod_data_source_file b920199h.txt
_cod_data_source_block lj163sad
_cod_original_cell_volume 1560.8(13)
_cod_original_sg_symbol_Hall '-p 1'
_cod_original_sg_symbol_H-M P-1
_cod_original_formula_sum ' C66 H82 N6 Ni2 O8 '
_cod_database_code 7024692

loop_
_symmetry_equiv_pos_as_xyz
'x, y, z'
'-x, -y, -z'

loop_
_atom_site_label
_atom_site_type_symbol
_atom_site_fract_x
_atom_site_fract_y
_atom_site_fract_z
_atom_site_U_iso_or_equiv
_atom_site_adp_type
_atom_site_occupancy
_atom_site_symmetry_multiplicity
_atom_site_calc_flag
_atom_site_refinement_flags
C1 C -0.1600(3) 0.3939(3) 0.7110(2) 0.0577(9) Uani 1 1 d .
H1A H -0.2312 0.4544 0.7343 0.087 Uiso 1 1 calc R
H1B H -0.1705 0.3107 0.7504 0.087 Uiso 1 1 calc R
H1C H -0.1793 0.3930 0.6534 0.087 Uiso 1 1 calc R
C2 C 0.0294(3) 0.4206(2) 0.79411(16) 0.0427(7) Uani 1 1 d .
H2A H 0.1312 0.4415 0.7904 0.064 Uiso 1 1 calc R
H2B H 0.0174 0.3350 0.8295 0.064 Uiso 1 1 calc R
H2C H -0.0401 0.4785 0.8211 0.064 Uiso 1 1 calc R
C3 C 0.0120(3) 0.5645(2) 0.64865(18) 0.0527(8) Uani 1 1 d .
H3A H 0.1142 0.5863 0.6419 0.079 Uiso 1 1 calc R
H3B H -0.0554 0.6212 0.6780 0.079 Uiso 1 1 calc R
H3C H -0.0140 0.5723 0.5910 0.079 Uiso 1 1 calc R
C4 C -0.0020(3) 0.4311(2) 0.70285(16) 0.0324(6) Uani 1 1 d .
C5 C 0.1025(2) 0.3324(2) 0.66473(15) 0.0276(5) Uani 1 1 d .
C6 C 0.2017(2) 0.3673(2) 0.58679(15) 0.0295(5) Uani 1 1 d .
H6 H 0.2061 0.4542 0.5605 0.035 Uiso 1 1 calc R
C7 C 0.2955(2) 0.2852(2) 0.54400(14) 0.0247(5) Uani 1 1 d .
C8 C 0.4013(2) 0.3362(2) 0.46194(14) 0.0240(5) Uani 1 1 d .
C9 C 0.4894(2) 0.2518(2) 0.41973(14) 0.0240(5) Uani 1 1 d .
H9 H 0.4821 0.1648 0.4443 0.029 Uiso 1 1 calc R
C10 C 0.5879(2) 0.2917(2) 0.34240(14) 0.0234(5) Uani 1 1 d .
C11 C 0.5960(2) 0.4195(2) 0.30769(15) 0.0292(5) Uani 1 1 d .
H11 H 0.6600 0.4488 0.2543 0.035 Uiso 1 1 calc R
C12 C 0.5130(2) 0.5045(2) 0.34942(15) 0.0319(5) Uani 1 1 d .
H12 H 0.5223 0.5914 0.3256 0.038 Uiso 1 1 calc R
C13 C 0.4159(2) 0.4631(2) 0.42611(15) 0.0300(5) Uani 1 1 d .
H13 H 0.3588 0.5220 0.4545 0.036 Uiso 1 1 calc R
C14 C 0.6843(2) 0.1949(2) 0.30229(14) 0.0246(5) Uani 1 1 d .
C15 C 0.7559(2) 0.2305(2) 0.21595(14) 0.0297(5) Uani 1 1 d .
H15 H 0.7332 0.3133 0.1840 0.036 Uiso 1 1 calc R
C16 C 0.8584(2) 0.1548(2) 0.17220(14) 0.0266(5) Uani 1 1 d .
C17 C 0.9263(3) 0.2073(2) 0.07671(15) 0.0299(5) Uani 1 1 d .
C18 C 0.8240(4) 0.1787(3) 0.02142(17) 0.0561(8) Uani 1 1 d .
H18A H 0.8183 0.0882 0.0342 0.084 Uiso 1 1 calc R
H18B H 0.8630 0.2106 -0.0405 0.084 Uiso 1 1 calc R
H18C H 0.7247 0.2188 0.0350 0.084 Uiso 1 1 calc R
C19 C 1.0798(3) 0.1419(3) 0.05787(19) 0.0606(9) Uani 1 1 d .
H19A H 1.1449 0.1596 0.0941 0.091 Uiso 1 1 calc R
H19B H 1.1211 0.1724 -0.0039 0.091 Uiso 1 1 calc R
H19C H 1.0718 0.0517 0.0712 0.091 Uiso 1 1 calc R
C20 C 0.9409(3) 0.3479(2) 0.05327(17) 0.0439(7) Uani 1 1 d .
H20A H 0.8419 0.3920 0.0559 0.066 Uiso 1 1 calc R
H20B H 0.9963 0.3739 -0.0059 0.066 Uiso 1 1 calc R
H20C H 0.9937 0.3681 0.0947 0.066 Uiso 1 1 calc R
C21 C -0.0488(3) -0.0654(2) 0.64436(17) 0.0356(6) Uani 1 1 d .
H21 H -0.0077 -0.1347 0.6838 0.043 Uiso 1 1 calc R
C22 C -0.1653(3) -0.0824(2) 0.60755(18) 0.0391(6) Uani 1 1 d .
H22 H -0.2042 -0.1618 0.6220 0.047 Uiso 1 1 calc R
C23 C -0.2252(3) 0.0162(3) 0.54970(16) 0.0379(6) Uani 1 1 d .
H23 H -0.3037 0.0061 0.5220 0.045 Uiso 1 1 calc R
C24 C -0.1681(3) 0.1302(3) 0.53298(17) 0.0398(6) Uani 1 1 d .
H24 H -0.2088 0.2011 0.4946 0.048 Uiso 1 1 calc R
C25 C -0.0515(3) 0.1407(2) 0.57241(16) 0.0353(6) Uani 1 1 d .
H25 H -0.0128 0.2199 0.5601 0.042 Uiso 1 1 calc R
C26 C 0.3272(3) 0.1166(3) 0.82476(17) 0.0419(7) Uani 1 1 d .
H26 H 0.2250 0.1292 0.8472 0.050 Uiso 1 1 calc R
C27 C 0.4296(3) 0.1283(3) 0.8732(2) 0.0558(8) Uani 1 1 d .
H27 H 0.3990 0.1457 0.9287 0.067 Uiso 1 1 calc R
C28 C 0.5781(3) 0.1142(3) 0.8398(2) 0.0576(9) Uani 1 1 d .
H28 H 0.6521 0.1238 0.8710 0.069 Uiso 1 1 calc R
C29 C 0.6159(3) 0.0862(3) 0.7609(2) 0.0580(9) Uani 1 1 d .
H29 H 0.7173 0.0748 0.7366 0.070 Uiso 1 1 calc R
C30 C 0.5070(3) 0.0748(3) 0.71675(18) 0.0464(7) Uani 1 1 d .
H30 H 0.5354 0.0561 0.6615 0.056 Uiso 1 1 calc R
C31 C 0.5518(4) 0.4712(3) -0.0802(2) 0.0605(9) Uani 1 1 d .
H31A H 0.6579 0.4468 -0.0763 0.073 Uiso 1 1 calc R
H31B H 0.5335 0.4621 -0.1368 0.073 Uiso 1 1 calc R
C32 C 0.4586(4) 0.3876(3) -0.0078(2) 0.0607(9) Uani 1 1 d .
H32A H 0.3528 0.4090 -0.0135 0.073 Uiso 1 1 calc R
H32B H 0.4837 0.3000 -0.0114 0.073 Uiso 1 1 calc R
C33 C 0.3933(4) 0.3171(4) 0.1473(3) 0.0853(12) Uani 1 1 d .
H33A H 0.2879 0.3391 0.1437 0.128 Uiso 1 1 calc R
H33B H 0.4133 0.3260 0.2029 0.128 Uiso 1 1 calc R
H33C H 0.4188 0.2306 0.1435 0.128 Uiso 1 1 calc R
N1 N 0.0095(2) 0.04481(18) 0.62708(12) 0.0299(4) Uani 1 1 d .
N2 N 0.3631(2) 0.08849(18) 0.74763(12) 0.0317(5) Uani 1 1 d .
N3 N 0.4819(3) 0.3996(3) 0.07587(17) 0.0543(7) Uani 1 1 d .
O2 O 0.69395(16) 0.08665(14) 0.35237(9) 0.0272(4) Uani 1 1 d .
O3 O 0.29863(17) 0.16733(14) 0.56877(10) 0.0296(4) Uani 1 1 d .
O4 O 0.89922(17) 0.04219(14) 0.20450(10) 0.0290(4) Uani 1 1 d .
O5 O 0.08681(17) 0.22160(14) 0.70959(10) 0.0311(4) Uani 1 1 d .
Ni1 Ni 0.19364(3) 0.06521(3) 0.681368(19) 0.02692(10) Uani 1 1 d .

loop_
_atom_site_aniso_label
_atom_site_aniso_U_11
_atom_site_aniso_U_22
_atom_site_aniso_U_33
_atom_site_aniso_U_23
_atom_site_aniso_U_13
_atom_site_aniso_U_12
C1 0.0261(14) 0.074(2) 0.077(2) -0.0380(19) 0.0000(14) 0.0098(14)
C2 0.0525(16) 0.0408(15) 0.0333(15) -0.0161(12) 0.0073(12) -0.0044(12)
C3 0.068(2) 0.0354(15) 0.0406(16) -0.0068(13) 0.0095(14) 0.0174(14)
C4 0.0324(13) 0.0306(13) 0.0297(13) -0.0099(11) 0.0046(10) 0.0048(10)
C5 0.0260(11) 0.0315(13) 0.0243(12) -0.0084(11) -0.0021(9) 0.0020(10)
C6 0.0322(12) 0.0264(13) 0.0258(12) -0.0065(10) 0.0034(10) 0.0006(10)
C7 0.0246(11) 0.0290(13) 0.0196(11) -0.0061(10) -0.0013(9) -0.0020(9)
C8 0.0221(11) 0.0284(12) 0.0209(11) -0.0063(9) -0.0011(9) -0.0020(9)
C9 0.0249(11) 0.0242(12) 0.0217(11) -0.0045(9) -0.0029(9) -0.0017(9)
C10 0.0204(10) 0.0286(12) 0.0199(11) -0.0064(9) -0.0007(9) -0.0001(9)
C11 0.0267(11) 0.0319(13) 0.0235(12) -0.0029(10) 0.0057(9) -0.0052(10)
C12 0.0326(13) 0.0251(13) 0.0323(13) -0.0033(10) 0.0038(10) -0.0029(10)
C13 0.0297(12) 0.0285(13) 0.0296(13) -0.0094(10) 0.0022(10) 0.0010(10)
C14 0.0214(11) 0.0280(13) 0.0233(12) -0.0058(10) -0.0019(9) -0.0016(9)
C15 0.0329(12) 0.0274(13) 0.0207(12) 0.0003(10) 0.0035(10) 0.0028(10)
C16 0.0230(11) 0.0340(14) 0.0216(12) -0.0067(10) 0.0003(9) -0.0042(10)
C17 0.0356(13) 0.0288(13) 0.0205(12) -0.0049(10) 0.0056(10) -0.0021(10)
C18 0.084(2) 0.060(2) 0.0247(14) -0.0028(14) -0.0070(14) -0.0272(17)
C19 0.0533(18) 0.061(2) 0.0406(17) 0.0033(15) 0.0259(14) 0.0105(15)
C20 0.0609(18) 0.0356(15) 0.0272(14) -0.0052(12) 0.0145(12) -0.0122(13)
C21 0.0327(13) 0.0342(14) 0.0390(15) -0.0111(12) -0.0042(11) 0.0029(11)
C22 0.0336(13) 0.0375(15) 0.0481(17) -0.0175(13) -0.0029(12) -0.0009(11)
C23 0.0277(12) 0.0553(17) 0.0330(14) -0.0207(13) 0.0018(11) -0.0010(12)
C24 0.0351(14) 0.0477(17) 0.0312(14) -0.0025(12) -0.0037(11) -0.0008(12)
C25 0.0350(13) 0.0386(15) 0.0287(13) -0.0027(11) -0.0023(11) -0.0060(11)
C26 0.0329(14) 0.0579(18) 0.0375(15) -0.0235(13) 0.0079(12) -0.0089(12)
C27 0.0443(16) 0.087(2) 0.0466(18) -0.0394(17) 0.0066(14) -0.0146(15)
C28 0.0406(16) 0.086(2) 0.057(2) -0.0355(18) -0.0036(14) -0.0158(16)
C29 0.0276(14) 0.096(3) 0.059(2) -0.0421(19) 0.0058(13) -0.0077(15)
C30 0.0312(14) 0.068(2) 0.0435(16) -0.0296(15) 0.0083(12) -0.0030(13)
C31 0.0506(18) 0.088(3) 0.0502(19) -0.0339(19) -0.0171(15) 0.0168(17)
C32 0.0544(19) 0.063(2) 0.076(2) -0.0339(19) -0.0246(18) 0.0096(16)
C33 0.054(2) 0.115(3) 0.080(3) -0.001(2) -0.022(2) -0.014(2)
N1 0.0275(10) 0.0331(11) 0.0256(10) -0.0085(9) 0.0045(8) 0.0001(8)
N2 0.0308(10) 0.0343(12) 0.0270(11) -0.0100(9) 0.0057(8) -0.0012(9)
N3 0.0440(14) 0.0661(18) 0.0529(16) -0.0096(14) -0.0182(12) -0.0005(13)
O2 0.0294(8) 0.0263(9) 0.0206(8) -0.0037(7) 0.0042(7) 0.0010(7)
O3 0.0311(8) 0.0273(9) 0.0250(8) -0.0057(7) 0.0065(7) -0.0001(7)
O4 0.0286(8) 0.0291(9) 0.0241(8) -0.0053(7) 0.0045(7) 0.0011(7)
O5 0.0325(9) 0.0288(9) 0.0256(9) -0.0049(7) 0.0069(7) 0.0007(7)
Ni1 0.02595(16) 0.02728(17) 0.02262(16) -0.00471(12) 0.00488(11) -0.00007(11)

loop_
_atom_type_symbol
_atom_type_description
_atom_type_scat_dispersion_real
_atom_type_scat_dispersion_imag
_atom_type_scat_source
C C 0.0033 0.0016 'International Tables Vol C Tables 4.2.6.8 and 6.1.1.4'
H H 0.0000 0.0000 'International Tables Vol C Tables 4.2.6.8 and 6.1.1.4'
N N 0.0061 0.0033 'International Tables Vol C Tables 4.2.6.8 and 6.1.1.4'
O O 0.0106 0.0060 'International Tables Vol C Tables 4.2.6.8 and 6.1.1.4'
Ni Ni 0.3393 1.1124 'International Tables Vol C Tables 4.2.6.8 and 6.1.1.4'

loop_
_geom_angle_atom_site_label_1
_geom_angle_atom_site_label_2
_geom_angle_atom_site_label_3
_geom_angle
_geom_angle_site_symmetry_1
_geom_angle_site_symmetry_3
C4 C1 H1A 109.5 . .
C4 C1 H1B 109.5 . .
H1A C1 H1B 109.5 . .
C4 C1 H1C 109.5 . .
H1A C1 H1C 109.5 . .
H1B C1 H1C 109.5 . .
C4 C2 H2A 109.5 . .
C4 C2 H2B 109.5 . .
H2A C2 H2B 109.5 . .
C4 C2 H2C 109.5 . .
H2A C2 H2C 109.5 . .
H2B C2 H2C 109.5 . .
C4 C3 H3A 109.5 . .
C4 C3 H3B 109.5 . .
H3A C3 H3B 109.5 . .
C4 C3 H3C 109.5 . .
H3A C3 H3C 109.5 . .
H3B C3 H3C 109.5 . .
C3 C4 C2 109.6(2) . .
C3 C4 C1 110.1(2) . .
C2 C4 C1 108.2(2) . .
C3 C4 C5 114.6(2) . .
C2 C4 C5 108.0(2) . .
C1 C4 C5 106.1(2) . .
O5 C5 C6 125.2(2) . .
O5 C5 C4 113.72(19) . .
C6 C5 C4 121.1(2) . .
C5 C6 C7 125.7(2) . .
C5 C6 H6 117.1 . .
C7 C6 H6 117.1 . .
O3 C7 C6 124.8(2) . .
O3 C7 C8 115.22(19) . .
C6 C7 C8 120.0(2) . .
C13 C8 C9 118.2(2) . .
C13 C8 C7 123.37(19) . .
C9 C8 C7 118.4(2) . .
C8 C9 C10 121.9(2) . .
C8 C9 H9 119.1 . .
C10 C9 H9 119.1 . .
C11 C10 C9 117.89(19) . .
C11 C10 C14 123.11(19) . .
C9 C10 C14 118.96(19) . .
C12 C11 C10 121.2(2) . .
C12 C11 H11 119.4 . .
C10 C11 H11 119.4 . .
C11 C12 C13 120.0(2) . .
C11 C12 H12 120.0 . .
C13 C12 H12 120.0 . .
C12 C13 C8 120.7(2) . .
C12 C13 H13 119.6 . .
C8 C13 H13 119.6 . .
O2 C14 C15 125.5(2) . .
O2 C14 C10 115.22(19) . .
C15 C14 C10 119.2(2) . .
C14 C15 C16 125.9(2) . .
C14 C15 H15 117.0 . .
C16 C15 H15 117.0 . .
O4 C16 C15 125.2(2) . .
O4 C16 C17 115.10(19) . .
C15 C16 C17 119.7(2) . .
C18 C17 C19 109.7(2) . .
C18 C17 C20 109.3(2) . .
C19 C17 C20 108.5(2) . .
C18 C17 C16 106.45(19) . .
C19 C17 C16 109.5(2) . .
C20 C17 C16 113.37(19) . .
C17 C18 H18A 109.5 . .
C17 C18 H18B 109.5 . .
H18A C18 H18B 109.5 . .
C17 C18 H18C 109.5 . .
H18A C18 H18C 109.5 . .
H18B C18 H18C 109.5 . .
C17 C19 H19A 109.5 . .
C17 C19 H19B 109.5 . .
H19A C19 H19B 109.5 . .
C17 C19 H19C 109.5 . .
H19A C19 H19C 109.5 . .
H19B C19 H19C 109.5 . .
C17 C20 H20A 109.5 . .
C17 C20 H20B 109.5 . .
H20A C20 H20B 109.5 . .
C17 C20 H20C 109.5 . .
H20A C20 H20C 109.5 . .
H20B C20 H20C 109.5 . .
N1 C21 C22 122.9(2) . .
N1 C21 H21 118.5 . .
C22 C21 H21 118.5 . .
C23 C22 C21 119.4(2) . .
C23 C22 H22 120.3 . .
C21 C22 H22 120.3 . .
C22 C23 C24 118.1(2) . .
C22 C23 H23 121.0 . .
C24 C23 H23 121.0 . .
C23 C24 C25 119.4(2) . .
C23 C24 H24 120.3 . .
C25 C24 H24 120.3 . .
N1 C25 C24 122.9(2) . .
N1 C25 H25 118.5 . .
C24 C25 H25 118.5 . .
N2 C26 C27 123.5(2) . .
N2 C26 H26 118.3 . .
C27 C26 H26 118.3 . .
C26 C27 C28 118.7(3) . .
C26 C27 H27 120.7 . .
C28 C27 H27 120.7 . .
C29 C28 C27 118.3(3) . .
C29 C28 H28 120.9 . .
C27 C28 H28 120.9 . .
C28 C29 C30 119.6(3) . .
C28 C29 H29 120.2 . .
C30 C29 H29 120.2 . .
N2 C30 C29 123.1(2) . .
N2 C30 H30 118.5 . .
C29 C30 H30 118.5 . .
N3 C31 C32 110.6(3) 2_665 .
N3 C31 H31A 109.5 2_665 .
C32 C31 H31A 109.5 . .
N3 C31 H31B 109.5 2_665 .
C32 C31 H31B 109.5 . .
H31A C31 H31B 108.1 . .
N3 C32 C31 110.8(3) . .
N3 C32 H32A 109.5 . .
C31 C32 H32A 109.5 . .
N3 C32 H32B 109.5 . .
C31 C32 H32B 109.5 . .
H32A C32 H32B 108.1 . .
N3 C33 H33A 109.5 . .
N3 C33 H33B 109.5 . .
H33A C33 H33B 109.5 . .
N3 C33 H33C 109.5 . .
H33A C33 H33C 109.5 . .
H33B C33 H33C 109.5 . .
C25 N1 C21 117.2(2) . .
C25 N1 Ni1 121.11(16) . .
C21 N1 Ni1 121.63(17) . .
C30 N2 C26 116.9(2) . .
C30 N2 Ni1 123.27(18) . .
C26 N2 Ni1 119.85(16) . .
C32 N3 C33 111.5(3) . .
C32 N3 C31 109.3(2) . 2_665
C33 N3 C31 110.9(3) . 2_665
C14 O2 Ni1 125.50(14) . 2_656
C7 O3 Ni1 126.88(14) . .
C16 O4 Ni1 125.68(14) . 2_656
C5 O5 Ni1 126.80(14) . .
O3 Ni1 O4 176.48(6) . 2_656
O3 Ni1 O5 90.14(7) . .
O4 Ni1 O5 92.14(7) 2_656 .
O3 Ni1 O2 87.08(7) . 2_656
O4 Ni1 O2 90.63(7) 2_656 2_656
O5 Ni1 O2 177.22(6) . 2_656
O3 Ni1 N1 94.23(8) . .
O4 Ni1 N1 88.52(8) 2_656 .
O5 Ni1 N1 88.29(7) . .
O2 Ni1 N1 91.96(7) 2_656 .
O3 Ni1 N2 90.32(8) . .
O4 Ni1 N2 87.10(8) 2_656 .
O5 Ni1 N2 87.80(7) . .
O2 Ni1 N2 92.16(7) 2_656 .
N1 Ni1 N2 174.01(7) . .

loop_
_geom_bond_atom_site_label_1
_geom_bond_atom_site_label_2
_geom_bond_distance
_geom_bond_site_symmetry_2
C1 C4 1.534(4) .
C1 H1A 0.9800 .
C1 H1B 0.9800 .
C1 H1C 0.9800 .
C2 C4 1.522(4) .
C2 H2A 0.9800 .
C2 H2B 0.9800 .
C2 H2C 0.9800 .
C3 C4 1.518(4) .
C3 H3A 0.9800 .
C3 H3B 0.9800 .
C3 H3C 0.9800 .
C4 C5 1.547(3) .
C5 O5 1.265(3) .
C5 C6 1.401(3) .
C6 C7 1.407(3) .
C6 H6 0.9500 .
C7 O3 1.266(3) .
C7 C8 1.509(3) .
C8 C13 1.391(3) .
C8 C9 1.398(3) .
C9 C10 1.398(3) .
C9 H9 0.9500 .
C10 C11 1.391(3) .
C10 C14 1.513(3) .
C11 C12 1.380(3) .
C11 H11 0.9500 .
C12 C13 1.387(3) .
C12 H12 0.9500 .
C13 H13 0.9500 .
C14 O2 1.264(3) .
C14 C15 1.398(3) .
C15 C16 1.404(3) .
C15 H15 0.9500 .
C16 O4 1.264(3) .
C16 C17 1.534(3) .
C17 C18 1.523(4) .
C17 C19 1.525(3) .
C17 C20 1.528(3) .
C18 H18A 0.9800 .
C18 H18B 0.9800 .
C18 H18C 0.9800 .
C19 H19A 0.9800 .
C19 H19B 0.9800 .
C19 H19C 0.9800 .
C20 H20A 0.9800 .
C20 H20B 0.9800 .
C20 H20C 0.9800 .
C21 N1 1.340(3) .
C21 C22 1.373(3) .
C21 H21 0.9500 .
C22 C23 1.371(4) .
C22 H22 0.9500 .
C23 C24 1.375(4) .
C23 H23 0.9500 .
C24 C25 1.376(3) .
C24 H24 0.9500 .
C25 N1 1.331(3) .
C25 H25 0.9500 .
C26 N2 1.334(3) .
C26 C27 1.368(4) .
C26 H26 0.9500 .
C27 C28 1.379(4) .
C27 H27 0.9500 .
C28 C29 1.361(4) .
C28 H28 0.9500 .
C29 C30 1.368(4) .
C29 H29 0.9500 .
C30 N2 1.331(3) .
C30 H30 0.9500 .
C31 N3 1.453(4) 2_665
C31 C32 1.486(5) .
C31 H31A 0.9900 .
C31 H31B 0.9900 .
C32 N3 1.445(4) .
C32 H32A 0.9900 .
C32 H32B 0.9900 .
C33 N3 1.451(4) .
C33 H33A 0.9800 .
C33 H33B 0.9800 .
C33 H33C 0.9800 .
N1 Ni1 2.108(2) .
N2 Ni1 2.123(2) .
N3 C31 1.453(4) 2_665
O2 Ni1 2.0205(17) 2_656
O3 Ni1 2.0094(17) .
O4 Ni1 2.0097(16) 2_656
O5 Ni1 2.0120(17) .
Ni1 O4 2.0097(17) 2_656
Ni1 O2 2.0205(17) 2_656

loop_
_geom_torsion_atom_site_label_1
_geom_torsion_atom_site_label_2
_geom_torsion_atom_site_label_3
_geom_torsion_atom_site_label_4
_geom_torsion
_geom_torsion_site_symmetry_1
_geom_torsion_site_symmetry_4
C3 C4 C5 O5 -178.4(2) . .
C2 C4 C5 O5 59.2(3) . .
C1 C4 C5 O5 -56.7(3) . .
C3 C4 C5 C6 0.7(3) . .
C2 C4 C5 C6 -121.7(2) . .
C1 C4 C5 C6 122.4(3) . .
O5 C5 C6 C7 2.7(4) . .
C4 C5 C6 C7 -176.3(2) . .
C5 C6 C7 O3 2.8(4) . .
C5 C6 C7 C8 -177.7(2) . .
O3 C7 C8 C13 -178.4(2) . .
C6 C7 C8 C13 2.1(3) . .
O3 C7 C8 C9 1.5(3) . .
C6 C7 C8 C9 -178.0(2) . .
C13 C8 C9 C10 -1.5(3) . .
C7 C8 C9 C10 178.6(2) . .
C8 C9 C10 C11 -0.2(3) . .
C8 C9 C10 C14 177.6(2) . .
C9 C10 C11 C12 1.9(3) . .
C14 C10 C11 C12 -175.8(2) . .
C10 C11 C12 C13 -1.9(4) . .
C11 C12 C13 C8 0.2(4) . .
C9 C8 C13 C12 1.5(3) . .
C7 C8 C13 C12 -178.6(2) . .
C11 C10 C14 O2 161.4(2) . .
C9 C10 C14 O2 -16.2(3) . .
C11 C10 C14 C15 -17.6(3) . .
C9 C10 C14 C15 164.8(2) . .
O2 C14 C15 C16 -4.7(4) . .
C10 C14 C15 C16 174.1(2) . .
C14 C15 C16 O4 1.1(4) . .
C14 C15 C16 C17 179.3(2) . .
O4 C16 C17 C18 88.6(2) . .
C15 C16 C17 C18 -89.8(3) . .
O4 C16 C17 C19 -29.9(3) . .
C15 C16 C17 C19 151.7(2) . .
O4 C16 C17 C20 -151.3(2) . .
C15 C16 C17 C20 30.4(3) . .
N1 C21 C22 C23 0.7(4) . .
C21 C22 C23 C24 -2.0(4) . .
C22 C23 C24 C25 1.8(4) . .
C23 C24 C25 N1 -0.3(4) . .
N2 C26 C27 C28 2.1(5) . .
C26 C27 C28 C29 -1.6(5) . .
C27 C28 C29 C30 0.9(5) . .
C28 C29 C30 N2 -0.7(5) . .
N3 C31 C32 N3 -58.6(3) 2_665 .
C24 C25 N1 C21 -1.0(3) . .
C24 C25 N1 Ni1 177.45(18) . .
C22 C21 N1 C25 0.8(3) . .
C22 C21 N1 Ni1 -177.63(18) . .
C29 C30 N2 C26 1.0(4) . .
C29 C30 N2 Ni1 -178.0(2) . .
C27 C26 N2 C30 -1.8(4) . .
C27 C26 N2 Ni1 177.3(2) . .
C31 C32 N3 C33 -179.1(3) . .
C31 C32 N3 C31 57.9(3) . 2_665
C15 C14 O2 Ni1 -3.6(3) . 2_656
C10 C14 O2 Ni1 177.50(13) . 2_656
C6 C7 O3 Ni1 -8.4(3) . .
C8 C7 O3 Ni1 172.06(13) . .
C15 C16 O4 Ni1 10.1(3) . 2_656
C17 C16 O4 Ni1 -168.13(14) . 2_656
C6 C5 O5 Ni1 -1.7(3) . .
C4 C5 O5 Ni1 177.35(14) . .
C7 O3 Ni1 O5 7.15(18) . .
C7 O3 Ni1 O2 -172.80(18) . 2_656
C7 O3 Ni1 N1 95.45(18) . .
C7 O3 Ni1 N2 -80.65(19) . .
C5 O5 Ni1 O3 -2.20(19) . .
C5 O5 Ni1 O4 175.12(19) . 2_656
C5 O5 Ni1 N1 -96.42(19) . .
C5 O5 Ni1 N2 88.11(19) . .
C25 N1 Ni1 O3 -42.96(18) . .
C21 N1 Ni1 O3 135.44(17) . .
C25 N1 Ni1 O4 139.24(18) . 2_656
C21 N1 Ni1 O4 -42.36(18) . 2_656
C25 N1 Ni1 O5 47.05(18) . .
C21 N1 Ni1 O5 -134.55(18) . .
C25 N1 Ni1 O2 -130.18(18) . 2_656
C21 N1 Ni1 O2 48.22(18) . 2_656
C30 N2 Ni1 O3 -45.5(2) . .
C26 N2 Ni1 O3 135.5(2) . .
C30 N2 Ni1 O4 132.1(2) . 2_656
C26 N2 Ni1 O4 -46.9(2) . 2_656
C30 N2 Ni1 O5 -135.6(2) . .
C26 N2 Ni1 O5 45.37(19) . .
C30 N2 Ni1 O2 41.6(2) . 2_656
C26 N2 Ni1 O2 -137.41(19) . 2_656
